data_4088356
loop_
_publ_author_name
'Ve\<ce\<ra, Milo\<s'
'Varga, Vojtech'
'C\'isa\<rov\'a, Ivana'
'Pinkas, Ji\<r\'i'
'Kucharczyk, Pavel'
'Sedla\<r\'ik, Vladim\'ir'
'Lama\<c, Martin'

_publ_section_title
;
 Group 4 Metal Complexes of Chelating Cyclopentadienyl-ketimide Ligands
;
_journal_issue 5
_journal_name_full Organometallics
_journal_page_first 785
_journal_paper_doi 10.1021/acs.organomet.6b00019
_journal_volume 35
_journal_year 2016
_chemical_formula_moiety ' C26 H40 Cl N Zr'
_chemical_formula_sum 'C26 H40 Cl N Zr'
_chemical_formula_weight 493.26
_space_group_IT_number 14
_space_group_name_Hall '-P 2yn'
_space_group_name_H-M_alt 'P 1 21/n 1'
_symmetry_cell_setting monoclinic
_symmetry_space_group_name_Hall '-P 2yn'
_symmetry_space_group_name_H-M 'P 1 21/n 1'
_atom_sites_solution_hydrogens geom
_atom_sites_solution_primary direct
_atom_sites_solution_secondary difmap
_audit_creation_method SHELXL-97
_cell_angle_alpha 90.00
_cell_angle_beta 95.630(2)
_cell_angle_gamma 90.00
_cell_formula_units_Z 4
_cell_length_a 8.3850(4)
_cell_length_b 19.5777(10)
_cell_length_c 15.0751(7)
_cell_measurement_reflns_used 9922
_cell_measurement_temperature 150(2)
_cell_measurement_theta_max 27.48
_cell_measurement_theta_min 2.71
_cell_volume 2462.8(2)
_computing_structure_refinement 'SHELXL-97 (Sheldrick, 1997)'
_computing_structure_solution 'SHELXS-97 (Sheldrick, 1990)'
_diffrn_ambient_temperature 150(2)
_diffrn_measured_fraction_theta_full 0.964
_diffrn_measured_fraction_theta_max 0.964
_diffrn_measurement_device_type 'Bruker APEX-II CCD'
_diffrn_measurement_method '\f and \w scans'
_diffrn_radiation_monochromator graphite
_diffrn_radiation_source 'fine-focus sealed tube'
_diffrn_radiation_type MoK\a
_diffrn_radiation_wavelength 0.71073
_diffrn_reflns_av_R_equivalents 0.0174
_diffrn_reflns_av_sigmaI/netI 0.0157
_diffrn_reflns_limit_h_max 9
_diffrn_reflns_limit_h_min -10
_diffrn_reflns_limit_k_max 24
_diffrn_reflns_limit_k_min -24
_diffrn_reflns_limit_l_max 18
_diffrn_reflns_limit_l_min -16
_diffrn_reflns_number 18931
_diffrn_reflns_theta_full 26.00
_diffrn_reflns_theta_max 26.00
_diffrn_reflns_theta_min 1.71
_exptl_absorpt_coefficient_mu 0.567
_exptl_absorpt_correction_T_max 0.8573
_exptl_absorpt_correction_T_min 0.8404
_exptl_absorpt_correction_type multi-scan
_exptl_crystal_colour yellow
_exptl_crystal_density_diffrn 1.330
_exptl_crystal_density_method 'not measured'
_exptl_crystal_description prism
_exptl_crystal_F_000 1040
_exptl_crystal_size_max 0.32
_exptl_crystal_size_mid 0.29
_exptl_crystal_size_min 0.28
_refine_diff_density_max 0.371
_refine_diff_density_min -0.332
_refine_diff_density_rms 0.055
_refine_ls_extinction_method none
_refine_ls_goodness_of_fit_ref 1.036
_refine_ls_hydrogen_treatment constr
_refine_ls_matrix_type full
_refine_ls_number_parameters 274
_refine_ls_number_reflns 4680
_refine_ls_number_restraints 0
_refine_ls_restrained_S_all 1.036
_refine_ls_R_factor_all 0.0284
_refine_ls_R_factor_gt 0.0252
_refine_ls_shift/su_max 0.007
_refine_ls_shift/su_mean 0.000
_refine_ls_structure_factor_coef Fsqd
_refine_ls_weighting_details 'calc w=1/[\s^2^(Fo^2^)+(0.0270P)^2^+2.4153P] where P=(Fo^2^+2Fc^2^)/3'
_refine_ls_weighting_scheme calc
_refine_ls_wR_factor_gt 0.0606
_refine_ls_wR_factor_ref 0.0633
_reflns_number_gt 4298
_reflns_number_total 4680
_reflns_threshold_expression >2sigma(I)
_cod_data_source_file 6b.cif
_cod_data_source_block mv16
_cod_depositor_comments
;
The following automatic conversions were performed:

data item '_symmetry_cell_setting' value 'Monoclinic' was changed to
'monoclinic' in accordance with the
/home/saulius/struct/COD-crude-data/automatic-downloads/DataCite-retrospective/ACS/depositions/lib/dictionaries/cif_core.dic
dictionary named 'cif_core.dic' version 2.4.2 last updated on
2011-04-26.

Automatic conversion script
Id: cif_fix_values 6909 2019-04-08 15:41:33Z antanas 
;
_cod_original_sg_symbol_H-M P21/n
_cod_database_code 4088356

loop_
_symmetry_equiv_pos_as_xyz
'x, y, z'
'-x+1/2, y+1/2, -z+1/2'
'-x, -y, -z'
'x-1/2, -y-1/2, z-1/2'

loop_
_atom_site_label
_atom_site_type_symbol
_atom_site_fract_x
_atom_site_fract_y
_atom_site_fract_z
_atom_site_U_iso_or_equiv
_atom_site_adp_type
_atom_site_occupancy
_atom_site_symmetry_multiplicity
_atom_site_calc_flag
_atom_site_refinement_flags
Zr1 Zr 0.66003(2) 0.172631(8) 0.119847(11) 0.01493(6) Uani 1 1 d .
C1 C 0.8266(2) 0.06719(9) 0.08943(12) 0.0193(4) Uani 1 1 d .
C2 C 0.9025(2) 0.12531(9) 0.05566(13) 0.0247(4) Uani 1 1 d .
H2 H 1.0039 0.1432 0.0779 0.030 Uiso 1 1 calc R
C3 C 0.8014(3) 0.15206(11) -0.01667(14) 0.0334(5) Uani 1 1 d .
H3 H 0.8246 0.1901 -0.0523 0.040 Uiso 1 1 calc R
C4 C 0.6621(3) 0.11292(11) -0.02668(13) 0.0330(5) Uani 1 1 d .
H4 H 0.5733 0.1197 -0.0700 0.040 Uiso 1 1 calc R
C5 C 0.6766(2) 0.06118(10) 0.03937(13) 0.0253(4) Uani 1 1 d .
H5 H 0.5976 0.0278 0.0484 0.030 Uiso 1 1 calc R
C6 C 0.9010(2) 0.01531(9) 0.15781(13) 0.0217(4) Uani 1 1 d .
C7 C 0.8058(3) -0.05180(10) 0.14322(15) 0.0362(5) Uani 1 1 d .
H7A H 0.6963 -0.0450 0.1590 0.054 Uiso 1 1 calc R
H7B H 0.8580 -0.0877 0.1809 0.054 Uiso 1 1 calc R
H7C H 0.8026 -0.0654 0.0805 0.054 Uiso 1 1 calc R
C8 C 1.0726(3) 0.00107(12) 0.13339(15) 0.0366(5) Uani 1 1 d .
H8A H 1.0680 -0.0151 0.0717 0.055 Uiso 1 1 calc R
H8B H 1.1228 -0.0339 0.1734 0.055 Uiso 1 1 calc R
H8C H 1.1359 0.0432 0.1397 0.055 Uiso 1 1 calc R
C9 C 0.9048(2) 0.03924(9) 0.25953(12) 0.0202(4) Uani 1 1 d .
C10 C 0.9749(3) -0.01798(11) 0.32179(14) 0.0314(5) Uani 1 1 d .
H10A H 1.0796 -0.0318 0.3042 0.047 Uiso 1 1 calc R
H10B H 0.9022 -0.0573 0.3175 0.047 Uiso 1 1 calc R
H10C H 0.9874 -0.0013 0.3834 0.047 Uiso 1 1 calc R
C11 C 1.0172(2) 0.10077(10) 0.27760(14) 0.0254(4) Uani 1 1 d .
H11A H 1.0126 0.1165 0.3390 0.038 Uiso 1 1 calc R
H11B H 0.9835 0.1378 0.2362 0.038 Uiso 1 1 calc R
H11C H 1.1272 0.0872 0.2691 0.038 Uiso 1 1 calc R
C12 C 0.7330(2) 0.06438(9) 0.27507(12) 0.0176(4) Uani 1 1 d .
N1 N 0.68237(18) 0.11664(7) 0.23222(10) 0.0170(3) Uani 1 1 d .
C13 C 0.6207(2) 0.03208(10) 0.34052(13) 0.0242(4) Uani 1 1 d .
C14 C 0.5796(4) -0.04281(13) 0.3221(2) 0.0658(10) Uani 1 1 d .
H14A H 0.6777 -0.0702 0.3296 0.099 Uiso 1 1 calc R
H14B H 0.5294 -0.0477 0.2609 0.099 Uiso 1 1 calc R
H14C H 0.5052 -0.0586 0.3639 0.099 Uiso 1 1 calc R
C15 C 0.6925(4) 0.0415(2) 0.43620(16) 0.0667(10) Uani 1 1 d .
H15A H 0.6120 0.0303 0.4768 0.100 Uiso 1 1 calc R
H15B H 0.7267 0.0890 0.4454 0.100 Uiso 1 1 calc R
H15C H 0.7852 0.0112 0.4481 0.100 Uiso 1 1 calc R
C16 C 0.4614(3) 0.07010(14) 0.32999(18) 0.0493(7) Uani 1 1 d .
H16A H 0.3882 0.0498 0.3695 0.074 Uiso 1 1 calc R
H16B H 0.4143 0.0667 0.2680 0.074 Uiso 1 1 calc R
H16C H 0.4792 0.1183 0.3457 0.074 Uiso 1 1 calc R
C19 C 0.7511(2) 0.26487(9) 0.23506(13) 0.0227(4) Uani 1 1 d .
C20 C 0.8420(2) 0.27394(9) 0.16142(16) 0.0301(5) Uani 1 1 d .
C21 C 0.7355(3) 0.29447(10) 0.08720(14) 0.0312(5) Uani 1 1 d .
C22 C 0.5805(3) 0.29777(9) 0.11466(13) 0.0256(4) Uani 1 1 d .
C23 C 0.5890(2) 0.27836(9) 0.20510(12) 0.0201(4) Uani 1 1 d .
C24 C 0.8134(3) 0.25155(11) 0.33004(15) 0.0441(6) Uani 1 1 d .
H24A H 0.7888 0.2906 0.3669 0.066 Uiso 1 1 calc R
H24B H 0.9298 0.2449 0.3340 0.066 Uiso 1 1 calc R
H24C H 0.7626 0.2104 0.3513 0.066 Uiso 1 1 calc R
C25 C 1.0217(3) 0.27480(12) 0.1649(2) 0.0585(9) Uani 1 1 d .
H25A H 1.0612 0.3209 0.1800 0.088 Uiso 1 1 calc R
H25B H 1.0544 0.2615 0.1067 0.088 Uiso 1 1 calc R
H25C H 1.0667 0.2425 0.2104 0.088 Uiso 1 1 calc R
C26 C 0.7804(5) 0.32019(13) -0.00154(19) 0.0665(10) Uani 1 1 d .
H26A H 0.7082 0.3002 -0.0497 0.100 Uiso 1 1 calc R
H26B H 0.8911 0.3069 -0.0089 0.100 Uiso 1 1 calc R
H26C H 0.7712 0.3701 -0.0035 0.100 Uiso 1 1 calc R
C27 C 0.4330(3) 0.32394(11) 0.05985(18) 0.0464(7) Uani 1 1 d .
H27A H 0.3386 0.2993 0.0763 0.070 Uiso 1 1 calc R
H27B H 0.4442 0.3167 -0.0036 0.070 Uiso 1 1 calc R
H27C H 0.4204 0.3728 0.0711 0.070 Uiso 1 1 calc R
C28 C 0.4523(3) 0.27694(12) 0.26235(16) 0.0393(6) Uani 1 1 d .
H28A H 0.4104 0.3233 0.2680 0.059 Uiso 1 1 calc R
H28B H 0.4900 0.2593 0.3215 0.059 Uiso 1 1 calc R
H28C H 0.3671 0.2473 0.2349 0.059 Uiso 1 1 calc R
Cl1 Cl 0.36437(6) 0.15884(3) 0.08085(4) 0.03083(12) Uani 1 1 d .

loop_
_atom_site_aniso_label
_atom_site_aniso_U_11
_atom_site_aniso_U_22
_atom_site_aniso_U_33
_atom_site_aniso_U_23
_atom_site_aniso_U_13
_atom_site_aniso_U_12
Zr1 0.01482(10) 0.01470(9) 0.01534(10) -0.00085(6) 0.00184(7) 0.00047(6)
C1 0.0212(10) 0.0177(8) 0.0197(9) -0.0066(7) 0.0056(8) 0.0021(7)
C2 0.0262(10) 0.0225(9) 0.0277(10) -0.0040(8) 0.0136(9) 0.0029(8)
C3 0.0533(14) 0.0271(10) 0.0229(10) 0.0010(8) 0.0191(10) 0.0095(10)
C4 0.0463(14) 0.0337(11) 0.0179(10) -0.0080(8) -0.0031(9) 0.0130(10)
C5 0.0292(11) 0.0207(9) 0.0255(10) -0.0097(8) 0.0009(9) 0.0018(8)
C6 0.0238(10) 0.0171(8) 0.0241(10) -0.0034(7) 0.0022(8) 0.0042(7)
C7 0.0536(15) 0.0185(10) 0.0347(12) -0.0028(8) -0.0042(11) -0.0034(9)
C8 0.0308(12) 0.0435(13) 0.0357(12) -0.0052(10) 0.0047(10) 0.0185(10)
C9 0.0202(9) 0.0186(8) 0.0214(9) -0.0008(7) -0.0002(8) 0.0025(7)
C10 0.0324(12) 0.0288(10) 0.0321(11) 0.0056(9) -0.0021(10) 0.0091(9)
C11 0.0190(10) 0.0262(10) 0.0303(11) -0.0056(8) -0.0017(8) 0.0003(8)
C12 0.0186(9) 0.0171(8) 0.0169(8) -0.0029(7) 0.0010(7) -0.0020(7)
N1 0.0166(8) 0.0175(7) 0.0170(7) -0.0024(6) 0.0025(6) -0.0008(6)
C13 0.0264(10) 0.0230(9) 0.0238(10) 0.0031(7) 0.0051(8) -0.0042(8)
C14 0.076(2) 0.0291(13) 0.102(2) -0.0062(14) 0.0578(19) -0.0187(13)
C15 0.0527(18) 0.125(3) 0.0222(12) 0.0074(15) 0.0055(12) -0.0341(18)
C16 0.0354(14) 0.0616(16) 0.0552(16) 0.0246(13) 0.0256(12) 0.0097(12)
C19 0.0256(10) 0.0137(8) 0.0266(10) -0.0034(7) -0.0076(8) 0.0004(7)
C20 0.0202(10) 0.0162(9) 0.0551(14) -0.0085(9) 0.0093(10) -0.0036(7)
C21 0.0492(14) 0.0155(9) 0.0310(11) -0.0001(8) 0.0142(10) -0.0050(8)
C22 0.0358(12) 0.0146(8) 0.0248(10) -0.0023(7) -0.0050(9) 0.0042(8)
C23 0.0202(9) 0.0165(8) 0.0236(9) -0.0050(7) 0.0014(8) 0.0017(7)
C24 0.0666(18) 0.0264(11) 0.0332(13) -0.0086(9) -0.0261(12) 0.0090(11)
C25 0.0226(12) 0.0282(12) 0.126(3) -0.0156(14) 0.0157(15) -0.0076(9)
C26 0.127(3) 0.0274(12) 0.0528(17) 0.0054(11) 0.0482(19) -0.0094(15)
C27 0.0606(17) 0.0264(11) 0.0459(14) -0.0036(10) -0.0265(13) 0.0127(11)
C28 0.0359(13) 0.0391(12) 0.0459(14) -0.0162(10) 0.0195(11) -0.0015(10)
Cl1 0.0178(2) 0.0333(3) 0.0400(3) -0.0030(2) -0.0044(2) -0.00167(19)

loop_
_atom_type_symbol
_atom_type_description
_atom_type_scat_dispersion_real
_atom_type_scat_dispersion_imag
_atom_type_scat_source
C C 0.0033 0.0016 'International Tables Vol C Tables 4.2.6.8 and 6.1.1.4'
H H 0.0000 0.0000 'International Tables Vol C Tables 4.2.6.8 and 6.1.1.4'
N N 0.0061 0.0033 'International Tables Vol C Tables 4.2.6.8 and 6.1.1.4'
Cl Cl 0.1484 0.1585 'International Tables Vol C Tables 4.2.6.8 and 6.1.1.4'
Zr Zr -2.9673 0.5597 'International Tables Vol C Tables 4.2.6.8 and 6.1.1.4'

loop_
_geom_angle_atom_site_label_1
_geom_angle_atom_site_label_2
_geom_angle_atom_site_label_3
_geom_angle
N1 Zr1 C4 118.76(7)
N1 Zr1 Cl1 98.46(4)
C4 Zr1 Cl1 80.49(6)
N1 Zr1 C3 126.27(6)
C4 Zr1 C3 32.30(8)
Cl1 Zr1 C3 109.08(6)
N1 Zr1 C5 85.88(6)
C4 Zr1 C5 32.88(7)
Cl1 Zr1 C5 83.87(5)
C3 Zr1 C5 53.82(7)
N1 Zr1 C2 96.40(6)
C4 Zr1 C2 53.95(7)
Cl1 Zr1 C2 133.56(5)
C3 Zr1 C2 32.73(7)
C5 Zr1 C2 53.66(7)
N1 Zr1 C21 132.36(7)
C4 Zr1 C21 104.21(7)
Cl1 Zr1 C21 108.47(6)
C3 Zr1 C21 81.03(7)
C5 Zr1 C21 134.43(7)
C2 Zr1 C21 92.60(7)
N1 Zr1 C23 91.44(6)
C4 Zr1 C23 148.30(7)
Cl1 Zr1 C23 86.02(4)
C3 Zr1 C23 134.45(6)
C5 Zr1 C23 169.03(6)
C2 Zr1 C23 137.29(6)
C21 Zr1 C23 53.48(6)
N1 Zr1 C22 123.68(6)
C4 Zr1 C22 116.65(7)
Cl1 Zr1 C22 81.13(5)
C3 Zr1 C22 105.90(7)
C5 Zr1 C22 148.43(6)
C2 Zr1 C22 124.34(7)
C21 Zr1 C22 32.18(7)
C23 Zr1 C22 32.26(6)
N1 Zr1 C20 102.33(7)
C4 Zr1 C20 121.76(8)
Cl1 Zr1 C20 134.24(5)
C3 Zr1 C20 90.40(7)
C5 Zr1 C20 137.54(6)
C2 Zr1 C20 83.92(6)
C21 Zr1 C20 32.50(7)
C23 Zr1 C20 53.42(6)
C22 Zr1 C20 53.43(7)
N1 Zr1 C1 72.77(6)
C4 Zr1 C1 54.09(6)
Cl1 Zr1 C1 114.58(4)
C3 Zr1 C1 54.04(6)
C5 Zr1 C1 32.23(6)
C2 Zr1 C1 32.55(6)
C21 Zr1 C1 125.07(6)
C23 Zr1 C1 155.24(6)
C22 Zr1 C1 156.85(6)
C20 Zr1 C1 110.40(6)
N1 Zr1 C19 79.44(6)
C4 Zr1 C19 153.94(7)
Cl1 Zr1 C19 117.13(5)
C3 Zr1 C19 122.33(7)
C5 Zr1 C19 155.79(6)
C2 Zr1 C19 108.75(7)
C21 Zr1 C19 53.49(6)
C23 Zr1 C19 32.16(6)
C22 Zr1 C19 53.28(6)
C20 Zr1 C19 32.20(7)
C1 Zr1 C19 123.84(6)
C5 C1 C2 106.43(17)
C5 C1 C6 126.00(16)
C2 C1 C6 127.09(17)
C5 C1 Zr1 71.86(10)
C2 C1 Zr1 71.93(10)
C6 C1 Zr1 127.33(11)
C3 C2 C1 108.49(19)
C3 C2 Zr1 73.40(11)
C1 C2 Zr1 75.52(10)
C3 C2 H2 125.8
C1 C2 H2 125.8
Zr1 C2 H2 117.3
C4 C3 C2 108.21(18)
C4 C3 Zr1 73.62(11)
C2 C3 Zr1 73.87(10)
C4 C3 H3 125.9
C2 C3 H3 125.9
Zr1 C3 H3 118.5
C3 C4 C5 107.69(19)
C3 C4 Zr1 74.07(11)
C5 C4 Zr1 73.80(11)
C3 C4 H4 126.2
C5 C4 H4 126.2
Zr1 C4 H4 118.0
C1 C5 C4 109.12(18)
C1 C5 Zr1 75.91(10)
C4 C5 Zr1 73.32(11)
C1 C5 H5 125.4
C4 C5 H5 125.4
Zr1 C5 H5 117.2
C1 C6 C7 107.30(16)
C1 C6 C8 106.62(16)
C7 C6 C8 107.07(17)
C1 C6 C9 114.72(14)
C7 C6 C9 110.34(16)
C8 C6 C9 110.45(16)
C6 C7 H7A 109.5
C6 C7 H7B 109.5
H7A C7 H7B 109.5
C6 C7 H7C 109.5
H7A C7 H7C 109.5
H7B C7 H7C 109.5
C6 C8 H8A 109.5
C6 C8 H8B 109.5
H8A C8 H8B 109.5
C6 C8 H8C 109.5
H8A C8 H8C 109.5
H8B C8 H8C 109.5
C11 C9 C10 105.75(16)
C11 C9 C12 106.55(14)
C10 C9 C12 116.10(16)
C11 C9 C6 110.70(15)
C10 C9 C6 109.97(15)
C12 C9 C6 107.69(14)
C9 C10 H10A 109.5
C9 C10 H10B 109.5
H10A C10 H10B 109.5
C9 C10 H10C 109.5
H10A C10 H10C 109.5
H10B C10 H10C 109.5
C9 C11 H11A 109.5
C9 C11 H11B 109.5
H11A C11 H11B 109.5
C9 C11 H11C 109.5
H11A C11 H11C 109.5
H11B C11 H11C 109.5
N1 C12 C9 116.61(15)
N1 C12 C13 117.28(16)
C9 C12 C13 126.08(15)
C12 N1 Zr1 150.75(13)
C15 C13 C16 107.6(2)
C15 C13 C14 110.6(2)
C16 C13 C14 105.7(2)
C15 C13 C12 110.07(17)
C16 C13 C12 108.23(16)
C14 C13 C12 114.42(17)
C13 C14 H14A 109.5
C13 C14 H14B 109.5
H14A C14 H14B 109.5
C13 C14 H14C 109.5
H14A C14 H14C 109.5
H14B C14 H14C 109.5
C13 C15 H15A 109.5
C13 C15 H15B 109.5
H15A C15 H15B 109.5
C13 C15 H15C 109.5
H15A C15 H15C 109.5
H15B C15 H15C 109.5
C13 C16 H16A 109.5
C13 C16 H16B 109.5
H16A C16 H16B 109.5
C13 C16 H16C 109.5
H16A C16 H16C 109.5
H16B C16 H16C 109.5
C23 C19 C20 107.46(17)
C23 C19 C24 124.9(2)
C20 C19 C24 127.3(2)
C23 C19 Zr1 72.71(10)
C20 C19 Zr1 72.88(11)
C24 C19 Zr1 125.20(13)
C19 C20 C21 107.94(17)
C19 C20 C25 126.0(2)
C21 C20 C25 125.1(2)
C19 C20 Zr1 74.92(11)
C21 C20 Zr1 73.20(11)
C25 C20 Zr1 126.35(14)
C22 C21 C20 108.02(18)
C22 C21 C26 124.3(2)
C20 C21 C26 126.9(2)
C22 C21 Zr1 74.28(11)
C20 C21 Zr1 74.30(11)
C26 C21 Zr1 125.13(15)
C21 C22 C23 108.21(18)
C21 C22 C27 126.0(2)
C23 C22 C27 125.6(2)
C21 C22 Zr1 73.54(11)
C23 C22 Zr1 73.86(10)
C27 C22 Zr1 122.94(14)
C22 C23 C19 108.33(17)
C22 C23 C28 126.29(19)
C19 C23 C28 125.24(19)
C22 C23 Zr1 73.88(10)
C19 C23 Zr1 75.13(10)
C28 C23 Zr1 120.43(13)
C19 C24 H24A 109.5
C19 C24 H24B 109.5
H24A C24 H24B 109.5
C19 C24 H24C 109.5
H24A C24 H24C 109.5
H24B C24 H24C 109.5
C20 C25 H25A 109.5
C20 C25 H25B 109.5
H25A C25 H25B 109.5
C20 C25 H25C 109.5
H25A C25 H25C 109.5
H25B C25 H25C 109.5
C21 C26 H26A 109.5
C21 C26 H26B 109.5
H26A C26 H26B 109.5
C21 C26 H26C 109.5
H26A C26 H26C 109.5
H26B C26 H26C 109.5
C22 C27 H27A 109.5
C22 C27 H27B 109.5
H27A C27 H27B 109.5
C22 C27 H27C 109.5
H27A C27 H27C 109.5
H27B C27 H27C 109.5
C23 C28 H28A 109.5
C23 C28 H28B 109.5
H28A C28 H28B 109.5
C23 C28 H28C 109.5
H28A C28 H28C 109.5
H28B C28 H28C 109.5

loop_
_geom_bond_atom_site_label_1
_geom_bond_atom_site_label_2
_geom_bond_distance
Zr1 N1 2.0111(15)
Zr1 C4 2.5008(19)
Zr1 Cl1 2.5057(5)
Zr1 C3 2.5064(19)
Zr1 C5 2.5070(18)
Zr1 C2 2.5126(18)
Zr1 C21 2.5287(19)
Zr1 C23 2.5380(17)
Zr1 C22 2.5382(18)
Zr1 C20 2.5430(19)
Zr1 C1 2.5589(17)
Zr1 C19 2.5691(18)
C1 C5 1.407(3)
C1 C2 1.422(3)
C1 C6 1.535(3)
C2 C3 1.414(3)
C2 H2 0.9500
C3 C4 1.393(3)
C3 H3 0.9500
C4 C5 1.417(3)
C4 H4 0.9500
C5 H5 0.9500
C6 C7 1.542(3)
C6 C8 1.545(3)
C6 C9 1.601(3)
C7 H7A 0.9800
C7 H7B 0.9800
C7 H7C 0.9800
C8 H8A 0.9800
C8 H8B 0.9800
C8 H8C 0.9800
C9 C11 1.537(3)
C9 C10 1.540(3)
C9 C12 1.562(2)
C10 H10A 0.9800
C10 H10B 0.9800
C10 H10C 0.9800
C11 H11A 0.9800
C11 H11B 0.9800
C11 H11C 0.9800
C12 N1 1.261(2)
C12 C13 1.563(2)
C13 C15 1.519(3)
C13 C16 1.524(3)
C13 C14 1.525(3)
C14 H14A 0.9800
C14 H14B 0.9800
C14 H14C 0.9800
C15 H15A 0.9800
C15 H15B 0.9800
C15 H15C 0.9800
C16 H16A 0.9800
C16 H16B 0.9800
C16 H16C 0.9800
C19 C23 1.415(3)
C19 C20 1.418(3)
C19 C24 1.498(3)
C20 C21 1.419(3)
C20 C25 1.503(3)
C21 C22 1.404(3)
C21 C26 1.511(3)
C22 C23 1.410(3)
C22 C27 1.508(3)
C23 C28 1.501(3)
C24 H24A 0.9800
C24 H24B 0.9800
C24 H24C 0.9800
C25 H25A 0.9800
C25 H25B 0.9800
C25 H25C 0.9800
C26 H26A 0.9800
C26 H26B 0.9800
C26 H26C 0.9800
C27 H27A 0.9800
C27 H27B 0.9800
C27 H27C 0.9800
C28 H28A 0.9800
C28 H28B 0.9800
C28 H28C 0.9800

loop_
_geom_torsion_atom_site_label_1
_geom_torsion_atom_site_label_2
_geom_torsion_atom_site_label_3
_geom_torsion_atom_site_label_4
_geom_torsion
N1 Zr1 C1 C5 110.54(12)
C4 Zr1 C1 C5 -37.30(12)
Cl1 Zr1 C1 C5 18.96(12)
C3 Zr1 C1 C5 -77.49(13)
C2 Zr1 C1 C5 -114.83(17)
C21 Zr1 C1 C5 -119.35(12)
C23 Zr1 C1 C5 162.99(14)
C22 Zr1 C1 C5 -110.72(18)
C20 Zr1 C1 C5 -152.38(12)
C19 Zr1 C1 C5 174.51(11)
N1 Zr1 C1 C2 -134.63(13)
C4 Zr1 C1 C2 77.54(13)
Cl1 Zr1 C1 C2 133.79(11)
C3 Zr1 C1 C2 37.34(12)
C5 Zr1 C1 C2 114.83(17)
C21 Zr1 C1 C2 -4.52(15)
C23 Zr1 C1 C2 -82.18(18)
C22 Zr1 C1 C2 4.1(2)
C20 Zr1 C1 C2 -37.55(13)
C19 Zr1 C1 C2 -70.66(13)
N1 Zr1 C1 C6 -11.33(15)
C4 Zr1 C1 C6 -159.17(18)
Cl1 Zr1 C1 C6 -102.91(15)
C3 Zr1 C1 C6 160.64(19)
C5 Zr1 C1 C6 -121.9(2)
C2 Zr1 C1 C6 123.3(2)
C21 Zr1 C1 C6 118.78(15)
C23 Zr1 C1 C6 41.1(2)
C22 Zr1 C1 C6 127.41(18)
C20 Zr1 C1 C6 85.75(16)
C19 Zr1 C1 C6 52.64(17)
C5 C1 C2 C3 -2.5(2)
C6 C1 C2 C3 169.86(16)
Zr1 C1 C2 C3 -66.58(13)
C5 C1 C2 Zr1 64.04(12)
C6 C1 C2 Zr1 -123.57(17)
N1 Zr1 C2 C3 157.92(12)
C4 Zr1 C2 C3 36.77(12)
Cl1 Zr1 C2 C3 49.80(14)
C5 Zr1 C2 C3 77.83(13)
C21 Zr1 C2 C3 -68.94(13)
C23 Zr1 C2 C3 -102.95(14)
C22 Zr1 C2 C3 -63.29(14)
C20 Zr1 C2 C3 -100.30(13)
C1 Zr1 C2 C3 114.76(18)
C19 Zr1 C2 C3 -121.10(12)
N1 Zr1 C2 C1 43.16(12)
C4 Zr1 C2 C1 -77.99(13)
Cl1 Zr1 C2 C1 -64.96(13)
C3 Zr1 C2 C1 -114.76(18)
C5 Zr1 C2 C1 -36.93(11)
C21 Zr1 C2 C1 176.30(12)
C23 Zr1 C2 C1 142.29(11)
C22 Zr1 C2 C1 -178.04(11)
C20 Zr1 C2 C1 144.94(12)
C19 Zr1 C2 C1 124.14(11)
C1 C2 C3 C4 1.8(2)
Zr1 C2 C3 C4 -66.16(14)
C1 C2 C3 Zr1 67.98(12)
N1 Zr1 C3 C4 87.49(14)
Cl1 Zr1 C3 C4 -29.06(13)
C5 Zr1 C3 C4 37.80(12)
C2 Zr1 C3 C4 115.09(18)
C21 Zr1 C3 C4 -135.61(14)
C23 Zr1 C3 C4 -132.74(12)
C22 Zr1 C3 C4 -114.98(13)
C20 Zr1 C3 C4 -166.85(13)
C1 Zr1 C3 C4 77.96(13)
C19 Zr1 C3 C4 -171.24(12)
N1 Zr1 C3 C2 -27.61(16)
C4 Zr1 C3 C2 -115.09(18)
Cl1 Zr1 C3 C2 -144.15(11)
C5 Zr1 C3 C2 -77.30(13)
C21 Zr1 C3 C2 109.30(13)
C23 Zr1 C3 C2 112.17(12)
C22 Zr1 C3 C2 129.93(12)
C20 Zr1 C3 C2 78.06(13)
C1 Zr1 C3 C2 -37.13(11)
C19 Zr1 C3 C2 73.67(13)
C2 C3 C4 C5 -0.4(2)
Zr1 C3 C4 C5 -66.70(13)
C2 C3 C4 Zr1 66.33(13)
N1 Zr1 C4 C3 -113.25(13)
Cl1 Zr1 C4 C3 152.26(13)
C5 Zr1 C4 C3 -114.33(19)
C2 Zr1 C4 C3 -37.27(12)
C21 Zr1 C4 C3 45.47(14)
C23 Zr1 C4 C3 86.16(18)
C22 Zr1 C4 C3 77.27(14)
C20 Zr1 C4 C3 15.52(15)
C1 Zr1 C4 C3 -77.80(13)
C19 Zr1 C4 C3 17.0(2)
N1 Zr1 C4 C5 1.08(15)
Cl1 Zr1 C4 C5 -93.41(13)
C3 Zr1 C4 C5 114.33(19)
C2 Zr1 C4 C5 77.05(13)
C21 Zr1 C4 C5 159.79(13)
C23 Zr1 C4 C5 -159.51(12)
C22 Zr1 C4 C5 -168.40(12)
C20 Zr1 C4 C5 129.85(13)
C1 Zr1 C4 C5 36.53(12)
C19 Zr1 C4 C5 131.36(15)
C2 C1 C5 C4 2.3(2)
C6 C1 C5 C4 -170.18(16)
Zr1 C1 C5 C4 66.41(13)
C2 C1 C5 Zr1 -64.10(12)
C6 C1 C5 Zr1 123.41(16)
C3 C4 C5 C1 -1.2(2)
Zr1 C4 C5 C1 -68.11(13)
C3 C4 C5 Zr1 66.88(14)
N1 Zr1 C5 C1 -63.73(11)
C4 Zr1 C5 C1 115.32(18)
Cl1 Zr1 C5 C1 -162.71(11)
C3 Zr1 C5 C1 78.21(13)
C2 Zr1 C5 C1 37.31(11)
C21 Zr1 C5 C1 87.36(14)
C23 Zr1 C5 C1 -139.9(3)
C22 Zr1 C5 C1 135.39(13)
C20 Zr1 C5 C1 40.07(16)
C19 Zr1 C5 C1 -11.2(2)
N1 Zr1 C5 C4 -179.05(13)
Cl1 Zr1 C5 C4 81.97(13)
C3 Zr1 C5 C4 -37.11(13)
C2 Zr1 C5 C4 -78.01(14)
C21 Zr1 C5 C4 -27.96(17)
C23 Zr1 C5 C4 104.8(3)
C22 Zr1 C5 C4 20.1(2)
C20 Zr1 C5 C4 -75.25(16)
C1 Zr1 C5 C4 -115.32(18)
C19 Zr1 C5 C4 -126.50(17)
C5 C1 C6 C7 15.1(2)
C2 C1 C6 C7 -155.86(18)
Zr1 C1 C6 C7 109.12(16)
C5 C1 C6 C8 129.55(19)
C2 C1 C6 C8 -41.4(2)
Zr1 C1 C6 C8 -136.44(14)
C5 C1 C6 C9 -107.9(2)
C2 C1 C6 C9 81.2(2)
Zr1 C1 C6 C9 -13.8(2)
C1 C6 C9 C11 -66.0(2)
C7 C6 C9 C11 172.68(16)
C8 C6 C9 C11 54.5(2)
C1 C6 C9 C10 177.50(16)
C7 C6 C9 C10 56.2(2)
C8 C6 C9 C10 -62.0(2)
C1 C6 C9 C12 50.1(2)
C7 C6 C9 C12 -71.19(19)
C8 C6 C9 C12 170.62(15)
C11 C9 C12 N1 54.1(2)
C10 C9 C12 N1 171.52(17)
C6 C9 C12 N1 -64.74(19)
C11 C9 C12 C13 -124.09(18)
C10 C9 C12 C13 -6.6(3)
C6 C9 C12 C13 117.10(18)
C9 C12 N1 Zr1 40.0(3)
C13 C12 N1 Zr1 -141.6(2)
C4 Zr1 N1 C12 28.1(3)
Cl1 Zr1 N1 C12 111.9(3)
C3 Zr1 N1 C12 -9.4(3)
C5 Zr1 N1 C12 28.7(3)
C2 Zr1 N1 C12 -24.0(3)
C21 Zr1 N1 C12 -123.4(3)
C23 Zr1 N1 C12 -161.9(3)
C22 Zr1 N1 C12 -163.2(3)
C20 Zr1 N1 C12 -109.1(3)
C1 Zr1 N1 C12 -1.3(3)
C19 Zr1 N1 C12 -132.0(3)
N1 C12 C13 C15 -112.0(2)
C9 C12 C13 C15 66.1(3)
N1 C12 C13 C16 5.3(2)
C9 C12 C13 C16 -176.58(19)
N1 C12 C13 C14 122.8(2)
C9 C12 C13 C14 -59.1(3)
N1 Zr1 C19 C23 -110.15(11)
C4 Zr1 C19 C23 112.72(17)
Cl1 Zr1 C19 C23 -15.98(12)
C3 Zr1 C19 C23 123.39(12)
C5 Zr1 C19 C23 -163.81(14)
C2 Zr1 C19 C23 156.62(11)
C21 Zr1 C19 C23 77.67(12)
C22 Zr1 C19 C23 37.28(11)
C20 Zr1 C19 C23 115.13(16)
C1 Zr1 C19 C23 -170.96(10)
N1 Zr1 C19 C20 134.72(12)
C4 Zr1 C19 C20 -2.4(2)
Cl1 Zr1 C19 C20 -131.11(11)
C3 Zr1 C19 C20 8.26(14)
C5 Zr1 C19 C20 81.06(19)
C2 Zr1 C19 C20 41.49(13)
C21 Zr1 C19 C20 -37.46(12)
C23 Zr1 C19 C20 -115.13(16)
C22 Zr1 C19 C20 -77.86(13)
C1 Zr1 C19 C20 73.91(13)
N1 Zr1 C19 C24 10.74(19)
C4 Zr1 C19 C24 -126.4(2)
Cl1 Zr1 C19 C24 104.90(19)
C3 Zr1 C19 C24 -115.72(19)
C5 Zr1 C19 C24 -42.9(3)
C2 Zr1 C19 C24 -82.5(2)
C21 Zr1 C19 C24 -161.4(2)
C23 Zr1 C19 C24 120.9(2)
C22 Zr1 C19 C24 158.2(2)
C20 Zr1 C19 C24 -124.0(2)
C1 Zr1 C19 C24 -50.1(2)
C23 C19 C20 C21 1.3(2)
C24 C19 C20 C21 -172.12(18)
Zr1 C19 C20 C21 66.30(13)
C23 C19 C20 C25 170.76(18)
C24 C19 C20 C25 -2.7(3)
Zr1 C19 C20 C25 -124.3(2)
C23 C19 C20 Zr1 -64.98(12)
C24 C19 C20 Zr1 121.58(19)
N1 Zr1 C20 C19 -45.65(12)
C4 Zr1 C20 C19 178.75(11)
Cl1 Zr1 C20 C19 69.39(14)
C3 Zr1 C20 C19 -173.03(12)
C5 Zr1 C20 C19 -143.12(11)
C2 Zr1 C20 C19 -140.89(12)
C21 Zr1 C20 C19 114.50(17)
C23 Zr1 C20 C19 36.87(11)
C22 Zr1 C20 C19 77.35(12)
C1 Zr1 C20 C19 -121.64(11)
N1 Zr1 C20 C21 -160.14(12)
C4 Zr1 C20 C21 64.25(14)
Cl1 Zr1 C20 C21 -45.11(15)
C3 Zr1 C20 C21 72.48(12)
C5 Zr1 C20 C21 102.38(14)
C2 Zr1 C20 C21 104.61(12)
C23 Zr1 C20 C21 -77.62(12)
C22 Zr1 C20 C21 -37.15(11)
C1 Zr1 C20 C21 123.87(12)
C19 Zr1 C20 C21 -114.50(17)
N1 Zr1 C20 C25 78.2(2)
C4 Zr1 C20 C25 -57.4(3)
Cl1 Zr1 C20 C25 -166.7(2)
C3 Zr1 C20 C25 -49.1(2)
C5 Zr1 C20 C25 -19.2(3)
C2 Zr1 C20 C25 -17.0(2)
C21 Zr1 C20 C25 -121.6(3)
C23 Zr1 C20 C25 160.8(3)
C22 Zr1 C20 C25 -158.8(3)
C1 Zr1 C20 C25 2.2(3)
C19 Zr1 C20 C25 123.9(3)
C19 C20 C21 C22 -0.2(2)
C25 C20 C21 C22 -169.79(19)
Zr1 C20 C21 C22 67.21(13)
C19 C20 C21 C26 170.10(19)
C25 C20 C21 C26 0.5(3)
Zr1 C20 C21 C26 -122.4(2)
C19 C20 C21 Zr1 -67.45(13)
C25 C20 C21 Zr1 123.0(2)
N1 Zr1 C21 C22 -87.70(14)
C4 Zr1 C21 C22 117.80(13)
Cl1 Zr1 C21 C22 33.26(13)
C3 Zr1 C21 C22 140.49(14)
C5 Zr1 C21 C22 133.03(12)
C2 Zr1 C21 C22 171.21(13)
C23 Zr1 C21 C22 -36.96(11)
C20 Zr1 C21 C22 -114.39(17)
C1 Zr1 C21 C22 173.64(11)
C19 Zr1 C21 C22 -77.28(13)
N1 Zr1 C21 C20 26.68(16)
C4 Zr1 C21 C20 -127.81(12)
Cl1 Zr1 C21 C20 147.65(11)
C3 Zr1 C21 C20 -105.12(13)
C5 Zr1 C21 C20 -112.58(13)
C2 Zr1 C21 C20 -74.41(12)
C23 Zr1 C21 C20 77.42(12)
C22 Zr1 C21 C20 114.39(17)
C1 Zr1 C21 C20 -71.97(13)
C19 Zr1 C21 C20 37.11(11)
N1 Zr1 C21 C26 151.1(2)
C4 Zr1 C21 C26 -3.4(3)
Cl1 Zr1 C21 C26 -88.0(2)
C3 Zr1 C21 C26 19.3(2)
C5 Zr1 C21 C26 11.8(3)
C2 Zr1 C21 C26 50.0(2)
C23 Zr1 C21 C26 -158.2(3)
C22 Zr1 C21 C26 -121.2(3)
C20 Zr1 C21 C26 124.4(3)
C1 Zr1 C21 C26 52.4(3)
C19 Zr1 C21 C26 161.5(3)
C20 C21 C22 C23 -0.9(2)
C26 C21 C22 C23 -171.59(19)
Zr1 C21 C22 C23 66.28(13)
C20 C21 C22 C27 173.69(18)
C26 C21 C22 C27 3.0(3)
Zr1 C21 C22 C27 -119.08(19)
C20 C21 C22 Zr1 -67.23(13)
C26 C21 C22 Zr1 122.1(2)
N1 Zr1 C22 C21 117.47(13)
C4 Zr1 C22 C21 -73.62(14)
Cl1 Zr1 C22 C21 -148.23(12)
C3 Zr1 C22 C21 -40.80(14)
C5 Zr1 C22 C21 -85.66(18)
C2 Zr1 C22 C21 -10.66(15)
C23 Zr1 C22 C21 115.13(18)
C20 Zr1 C22 C21 37.53(13)
C1 Zr1 C22 C21 -13.3(2)
C19 Zr1 C22 C21 77.97(13)
N1 Zr1 C22 C23 2.34(15)
C4 Zr1 C22 C23 171.25(11)
Cl1 Zr1 C22 C23 96.64(11)
C3 Zr1 C22 C23 -155.93(12)
C5 Zr1 C22 C23 159.22(12)
C2 Zr1 C22 C23 -125.79(12)
C21 Zr1 C22 C23 -115.13(18)
C20 Zr1 C22 C23 -77.59(13)
C1 Zr1 C22 C23 -128.46(16)
C19 Zr1 C22 C23 -37.15(11)
N1 Zr1 C22 C27 -119.97(19)
C4 Zr1 C22 C27 48.9(2)
Cl1 Zr1 C22 C27 -25.67(19)
C3 Zr1 C22 C27 81.8(2)
C5 Zr1 C22 C27 36.9(3)
C2 Zr1 C22 C27 111.9(2)
C21 Zr1 C22 C27 122.6(2)
C23 Zr1 C22 C27 -122.3(2)
C20 Zr1 C22 C27 160.1(2)
C1 Zr1 C22 C27 109.2(2)
C19 Zr1 C22 C27 -159.5(2)
C21 C22 C23 C19 1.8(2)
C27 C22 C23 C19 -172.89(18)
Zr1 C22 C23 C19 67.84(12)
C21 C22 C23 C28 177.71(18)
C27 C22 C23 C28 3.1(3)
Zr1 C22 C23 C28 -116.22(19)
C21 C22 C23 Zr1 -66.07(13)
C27 C22 C23 Zr1 119.27(19)
C20 C19 C23 C22 -1.9(2)
C24 C19 C23 C22 171.74(18)
Zr1 C19 C23 C22 -67.00(12)
C20 C19 C23 C28 -177.90(18)
C24 C19 C23 C28 -4.3(3)
Zr1 C19 C23 C28 117.00(18)
C20 C19 C23 Zr1 65.10(12)
C24 C19 C23 Zr1 -121.26(18)
N1 Zr1 C23 C22 -178.05(12)
C4 Zr1 C23 C22 -15.00(19)
Cl1 Zr1 C23 C22 -79.67(11)
C3 Zr1 C23 C22 33.34(16)
C5 Zr1 C23 C22 -102.4(3)
C2 Zr1 C23 C22 80.91(14)
C21 Zr1 C23 C22 36.86(12)
C20 Zr1 C23 C22 77.63(13)
C1 Zr1 C23 C22 132.70(15)
C19 Zr1 C23 C22 114.55(17)
N1 Zr1 C23 C19 67.40(11)
C4 Zr1 C23 C19 -129.55(15)
Cl1 Zr1 C23 C19 165.78(11)
C3 Zr1 C23 C19 -81.21(14)
C5 Zr1 C23 C19 143.0(3)
C2 Zr1 C23 C19 -33.64(15)
C21 Zr1 C23 C19 -77.69(13)
C22 Zr1 C23 C19 -114.55(17)
C20 Zr1 C23 C19 -36.92(11)
C1 Zr1 C23 C19 18.2(2)
N1 Zr1 C23 C28 -55.05(17)
C4 Zr1 C23 C28 108.0(2)
Cl1 Zr1 C23 C28 43.34(17)
C3 Zr1 C23 C28 156.34(16)
C5 Zr1 C23 C28 20.6(4)
C2 Zr1 C23 C28 -156.08(16)
C21 Zr1 C23 C28 159.9(2)
C22 Zr1 C23 C28 123.0(2)
C20 Zr1 C23 C28 -159.4(2)
C1 Zr1 C23 C28 -104.3(2)
C19 Zr1 C23 C28 -122.4(2)
